data_7718865
loop_
_publ_author_name
'Price, Jeffrey S.'
'Emslie, David J. H.'

_publ_section_title
;
 Manganese germylene complexes: reactivity with dihydrogen, isonitriles,
 and dinitrogen.
;
_journal_issue 25
_journal_name_full 'Dalton transactions (Cambridge, England : 2003)'
_journal_page_first 9949
_journal_page_last 9968
_journal_paper_doi 10.1039/d5dt01025j
_journal_volume 54
_journal_year 2025
_chemical_formula_moiety 'C16 H43 Ge Mn N2 P4'
_chemical_formula_sum 'C16 H43 Ge Mn N2 P4'
_chemical_formula_weight 514.93
_space_group_crystal_system monoclinic
_space_group_IT_number 14
_space_group_name_Hall '-P 2yn'
_space_group_name_H-M_alt 'P 1 21/n 1'
_atom_sites_solution_hydrogens mixed
_atom_sites_solution_primary dual
_audit_creation_date 2024-08-08
_audit_creation_method
;
Olex2 1.5
(compiled 2024.02.16 svn.r378c4104 for OlexSys, GUI svn.r6928)
;
_audit_update_record
;
2025-05-01 deposited with the CCDC.	2025-06-03 downloaded from the CCDC.
;
_cell_angle_alpha 90
_cell_angle_beta 96.37(3)
_cell_angle_gamma 90
_cell_formula_units_Z 4
_cell_length_a 8.921(4)
_cell_length_b 30.056(8)
_cell_length_c 9.232(3)
_cell_measurement_reflns_used 712
_cell_measurement_temperature 100
_cell_measurement_theta_max 20.986
_cell_measurement_theta_min 2.601
_cell_volume 2460.1(15)
_computing_cell_refinement 'SAINT V8.40B (?, 2016)'
_computing_data_reduction 'SAINT V8.40B (?, 2016)'
_computing_molecular_graphics 'Olex2 1.5 (Dolomanov et al., 2009)'
_computing_publication_material 'Olex2 1.5 (Dolomanov et al., 2009)'
_computing_structure_refinement 'SHELXL 2018/3 (Sheldrick, 2015)'
_computing_structure_solution 'SHELXT 2018/2 (Sheldrick, 2018)'
_diffrn_ambient_temperature 100.00
_diffrn_measured_fraction_theta_full 1.000
_diffrn_measured_fraction_theta_max 0.996
_diffrn_measurement_details
;
460 frames, detector distance = 110.0 mm
;
_diffrn_measurement_device '2-circle goniometer'
_diffrn_measurement_device_type 'STOE IPDS II'
_diffrn_measurement_method 'rotation method'
_diffrn_radiation_collimation '0.3 mm diameter, monocapillary'
_diffrn_radiation_monochromator 'plane graphite'
_diffrn_radiation_type MoK\a
_diffrn_radiation_wavelength 0.71073
_diffrn_reflns_av_R_equivalents 0.0799
_diffrn_reflns_av_unetI/netI 0.0757
_diffrn_reflns_Laue_measured_fraction_full 1.000
_diffrn_reflns_Laue_measured_fraction_max 0.996
_diffrn_reflns_limit_h_max 11
_diffrn_reflns_limit_h_min -11
_diffrn_reflns_limit_k_max 40
_diffrn_reflns_limit_k_min -40
_diffrn_reflns_limit_l_max 12
_diffrn_reflns_limit_l_min -12
_diffrn_reflns_number 27879
_diffrn_reflns_point_group_measured_fraction_full 1.000
_diffrn_reflns_point_group_measured_fraction_max 0.996
_diffrn_reflns_theta_full 25.242
_diffrn_reflns_theta_max 28.424
_diffrn_reflns_theta_min 2.321
_diffrn_source_current 40.0
_diffrn_source_power 2.0
_diffrn_source_voltage 50.0
_diffrn_standards_number 0
_exptl_absorpt_coefficient_mu 1.998
_exptl_absorpt_correction_T_max 0.7457
_exptl_absorpt_correction_T_min 0.6310
_exptl_absorpt_correction_type multi-scan
_exptl_absorpt_process_details
;
SADABS-2016/2 (Bruker,2016/2) was used for absorption correction.
wR2(int) was 0.0509 before and 0.0423 after correction.
The Ratio of minimum to maximum transmission is 0.8462.
The \l/2 correction factor is Not present.
;
_exptl_crystal_colour yellow
_exptl_crystal_colour_primary yellow
_exptl_crystal_density_diffrn 1.390
_exptl_crystal_description plate
_exptl_crystal_F_000 1080
_exptl_crystal_size_max 0.2
_exptl_crystal_size_mid 0.15
_exptl_crystal_size_min 0.05
_refine_diff_density_max 0.390
_refine_diff_density_min -0.500
_refine_diff_density_rms 0.087
_refine_ls_extinction_method none
_refine_ls_goodness_of_fit_ref 0.977
_refine_ls_hydrogen_treatment mixed
_refine_ls_matrix_type full
_refine_ls_number_parameters 231
_refine_ls_number_reflns 6158
_refine_ls_number_restraints 0
_refine_ls_restrained_S_all 0.977
_refine_ls_R_factor_all 0.0601
_refine_ls_R_factor_gt 0.0344
_refine_ls_shift/su_max 0.001
_refine_ls_shift/su_mean 0.000
_refine_ls_structure_factor_coef Fsqd
_refine_ls_weighting_details 'w=1/[\s^2^(Fo^2^)+(0.0090P)^2^] where P=(Fo^2^+2Fc^2^)/3'
_refine_ls_weighting_scheme calc
_refine_ls_wR_factor_gt 0.0693
_refine_ls_wR_factor_ref 0.0757
_reflns_Friedel_coverage 0.000
_reflns_number_gt 4584
_reflns_number_total 6158
_reflns_threshold_expression 'I > 2\s(I)'
_cod_data_source_file d5dt01025j3.cif
_cod_data_source_block MnGeHEt2_N2_trans
_cod_depositor_comments 'Adding full bibliography for 7718858--7718867.cif.'
_cod_original_cell_volume 2460.2(15)
_cod_database_code 7718865
_shelx_shelxl_version_number 2018/3
_shelx_space_group_comment
;
The symmetry employed for this shelxl refinement is uniquely defined
by the following loop, which should always be used as a source of
symmetry information in preference to the above space-group names.
They are only intended as comments.
;
_shelx_estimated_absorpt_t_max 0.907
_shelx_estimated_absorpt_t_min 0.691
_olex2_refinement_description
;
1. Fixed Uiso
 At 1.2 times of:
  All C(H,H) groups
 At 1.5 times of:
  All C(H,H,H) groups
2.a Secondary CH2 refined with riding coordinates:
 C1(H1A,H1B), C3(H3A,H3B), C7(H7A,H7B), C8(H8A,H8B), C13(H13A,H13B), C14(H14A,
 H14B)
2.b Idealised Me refined as rotating group:
 C2(H2A,H2B,H2C), C4(H4A,H4B,H4C), C5(H5A,H5B,H5C), C6(H6A,H6B,H6C), C9(H9A,
 H9B,H9C), C10(H10A,H10B,H10C), C11(H11A,H11B,H11C), C12(H12A,H12B,H12C),
 C15(H15A,H15B,H15C), C16(H16A,H16B,H16C)
;
_olex2_submission_special_instructions 'No special instructions were received'

loop_
_space_group_symop_operation_xyz
'x, y, z'
'-x+1/2, y+1/2, -z+1/2'
'-x, -y, -z'
'x-1/2, -y-1/2, z-1/2'

loop_
_atom_site_label
_atom_site_type_symbol
_atom_site_fract_x
_atom_site_fract_y
_atom_site_fract_z
_atom_site_U_iso_or_equiv
_atom_site_adp_type
_atom_site_occupancy
_atom_site_site_symmetry_order
_atom_site_calc_flag
_atom_site_refinement_flags_posn
_atom_site_refinement_flags_adp
_atom_site_refinement_flags_occupancy
_atom_site_disorder_assembly
_atom_site_disorder_group
Ge1 Ge 0.33759(3) 0.41371(2) 0.32142(3) 0.01553(7) Uani 1 1 d . . . . .
H1 H 0.169(3) 0.3951(7) 0.288(2) 0.016(6) Uiso 1 1 d . . . . .
Mn1 Mn 0.52369(4) 0.35659(2) 0.25576(3) 0.01412(8) Uani 1 1 d . . . . .
P1 P 0.36554(7) 0.34467(2) 0.05465(6) 0.01759(13) Uani 1 1 d . . . . .
P2 P 0.62753(7) 0.40653(2) 0.11712(7) 0.01770(13) Uani 1 1 d . . . . .
P3 P 0.67839(7) 0.36997(2) 0.46041(6) 0.01659(13) Uani 1 1 d . . . . .
P4 P 0.41859(7) 0.30532(2) 0.38954(6) 0.01651(13) Uani 1 1 d . . . . .
N1 N 0.6511(2) 0.31388(6) 0.2064(2) 0.0192(4) Uani 1 1 d . . . . .
N2 N 0.7317(3) 0.28686(7) 0.1765(2) 0.0261(5) Uani 1 1 d . . . . .
C1 C 0.3059(3) 0.47248(7) 0.2161(3) 0.0229(5) Uani 1 1 d . . . . .
H1A H 0.355490 0.496225 0.278451 0.027 Uiso 1 1 calc R U . . .
H1B H 0.356121 0.471245 0.125740 0.027 Uiso 1 1 calc R U . . .
C2 C 0.1410(3) 0.48498(9) 0.1761(3) 0.0323(6) Uani 1 1 d . . . . .
H2A H 0.091719 0.462364 0.110751 0.048 Uiso 1 1 calc R U . . .
H2B H 0.134901 0.513939 0.127055 0.048 Uiso 1 1 calc R U . . .
H2C H 0.090278 0.486659 0.264835 0.048 Uiso 1 1 calc R U . . .
C3 C 0.3297(3) 0.43520(8) 0.5280(2) 0.0228(5) Uani 1 1 d . . . . .
H3A H 0.375889 0.412230 0.595706 0.027 Uiso 1 1 calc R U . . .
H3B H 0.391966 0.462428 0.542876 0.027 Uiso 1 1 calc R U . . .
C4 C 0.1726(3) 0.44540(8) 0.5680(3) 0.0281(6) Uani 1 1 d . . . . .
H4A H 0.125826 0.468369 0.502442 0.042 Uiso 1 1 calc R U . . .
H4B H 0.179610 0.456085 0.668767 0.042 Uiso 1 1 calc R U . . .
H4C H 0.111053 0.418335 0.558424 0.042 Uiso 1 1 calc R U . . .
C5 C 0.1661(3) 0.33091(8) 0.0493(3) 0.0244(5) Uani 1 1 d . . . . .
H5A H 0.155387 0.301384 0.092006 0.037 Uiso 1 1 calc R U . . .
H5B H 0.119764 0.330883 -0.052003 0.037 Uiso 1 1 calc R U . . .
H5C H 0.115917 0.353066 0.105121 0.037 Uiso 1 1 calc R U . . .
C6 C 0.4231(3) 0.30153(8) -0.0685(3) 0.0253(6) Uani 1 1 d . . . . .
H6A H 0.523991 0.308399 -0.094974 0.038 Uiso 1 1 calc R U . . .
H6B H 0.351240 0.300585 -0.156808 0.038 Uiso 1 1 calc R U . . .
H6C H 0.424939 0.272568 -0.019613 0.038 Uiso 1 1 calc R U . . .
C7 C 0.3534(3) 0.39452(8) -0.0637(3) 0.0236(5) Uani 1 1 d . . . . .
H7A H 0.317891 0.385779 -0.165108 0.028 Uiso 1 1 calc R U . . .
H7B H 0.279496 0.415727 -0.030350 0.028 Uiso 1 1 calc R U . . .
C8 C 0.5074(3) 0.41695(8) -0.0592(3) 0.0258(6) Uani 1 1 d . . . . .
H8A H 0.493056 0.449404 -0.072837 0.031 Uiso 1 1 calc R U . . .
H8B H 0.559987 0.405629 -0.140642 0.031 Uiso 1 1 calc R U . . .
C9 C 0.6896(3) 0.46252(7) 0.1775(3) 0.0252(6) Uani 1 1 d . . . . .
H9A H 0.611212 0.476604 0.228234 0.038 Uiso 1 1 calc R U . . .
H9B H 0.707731 0.480507 0.092651 0.038 Uiso 1 1 calc R U . . .
H9C H 0.782994 0.460281 0.243847 0.038 Uiso 1 1 calc R U . . .
C10 C 0.8023(3) 0.38899(9) 0.0462(3) 0.0313(6) Uani 1 1 d . . . . .
H10A H 0.883202 0.386672 0.126794 0.047 Uiso 1 1 calc R U . . .
H10B H 0.830212 0.410949 -0.024522 0.047 Uiso 1 1 calc R U . . .
H10C H 0.786794 0.359971 -0.001514 0.047 Uiso 1 1 calc R U . . .
C11 C 0.7247(3) 0.42424(8) 0.5462(3) 0.0240(5) Uani 1 1 d . . . . .
H11A H 0.792521 0.440568 0.488683 0.036 Uiso 1 1 calc R U . . .
H11B H 0.774353 0.419650 0.645181 0.036 Uiso 1 1 calc R U . . .
H11C H 0.631875 0.441395 0.550457 0.036 Uiso 1 1 calc R U . . .
C12 C 0.8698(3) 0.34750(8) 0.4654(3) 0.0248(6) Uani 1 1 d . . . . .
H12A H 0.864689 0.315788 0.440655 0.037 Uiso 1 1 calc R U . . .
H12B H 0.922830 0.351291 0.563378 0.037 Uiso 1 1 calc R U . . .
H12C H 0.924308 0.363408 0.394750 0.037 Uiso 1 1 calc R U . . .
C13 C 0.6136(3) 0.33840(7) 0.6143(2) 0.0201(5) Uani 1 1 d . . . . .
H13A H 0.698793 0.333295 0.690716 0.024 Uiso 1 1 calc R U . . .
H13B H 0.534409 0.355295 0.657759 0.024 Uiso 1 1 calc R U . . .
C14 C 0.5507(3) 0.29401(7) 0.5544(2) 0.0191(5) Uani 1 1 d . . . . .
H14A H 0.497304 0.278637 0.628512 0.023 Uiso 1 1 calc R U . . .
H14B H 0.633858 0.274632 0.529607 0.023 Uiso 1 1 calc R U . . .
C15 C 0.2397(3) 0.31245(8) 0.4673(3) 0.0275(6) Uani 1 1 d . . . . .
H15A H 0.244363 0.339442 0.527189 0.041 Uiso 1 1 calc R U . . .
H15B H 0.221987 0.286616 0.527904 0.041 Uiso 1 1 calc R U . . .
H15C H 0.157153 0.315103 0.388407 0.041 Uiso 1 1 calc R U . . .
C16 C 0.3923(3) 0.24857(7) 0.3164(3) 0.0248(6) Uani 1 1 d . . . . .
H16A H 0.308506 0.248310 0.238223 0.037 Uiso 1 1 calc R U . . .
H16B H 0.369628 0.228357 0.394379 0.037 Uiso 1 1 calc R U . . .
H16C H 0.484811 0.238804 0.277667 0.037 Uiso 1 1 calc R U . . .

loop_
_atom_site_aniso_label
_atom_site_aniso_U_11
_atom_site_aniso_U_22
_atom_site_aniso_U_33
_atom_site_aniso_U_23
_atom_site_aniso_U_13
_atom_site_aniso_U_12
Ge1 0.01553(13) 0.01376(11) 0.01703(12) 0.00033(9) 0.00070(9) 0.00138(10)
Mn1 0.01424(18) 0.01252(16) 0.01528(17) -0.00045(13) 0.00023(13) 0.00038(14)
P1 0.0193(3) 0.0153(3) 0.0174(3) -0.0013(2) -0.0016(2) -0.0005(2)
P2 0.0187(3) 0.0151(3) 0.0195(3) 0.0003(2) 0.0034(2) -0.0004(2)
P3 0.0145(3) 0.0157(3) 0.0191(3) -0.0017(2) -0.0005(2) 0.0010(2)
P4 0.0150(3) 0.0145(3) 0.0196(3) 0.0017(2) -0.0003(2) 0.0002(2)
N1 0.0202(11) 0.0182(9) 0.0186(10) -0.0016(8) -0.0006(8) -0.0004(9)
N2 0.0277(13) 0.0214(10) 0.0291(12) -0.0044(9) 0.0031(10) 0.0054(10)
C1 0.0277(14) 0.0184(11) 0.0227(13) 0.0011(9) 0.0034(10) 0.0018(10)
C2 0.0277(16) 0.0290(14) 0.0401(16) 0.0122(12) 0.0027(12) 0.0078(12)
C3 0.0252(14) 0.0212(12) 0.0225(13) -0.0009(10) 0.0045(10) 0.0025(11)
C4 0.0249(15) 0.0307(13) 0.0296(14) -0.0054(11) 0.0075(11) 0.0018(12)
C5 0.0208(14) 0.0231(12) 0.0275(13) -0.0064(10) -0.0050(10) -0.0011(11)
C6 0.0314(15) 0.0244(12) 0.0193(12) -0.0060(10) -0.0001(11) -0.0001(11)
C7 0.0302(15) 0.0202(11) 0.0193(12) 0.0009(10) -0.0023(10) 0.0011(11)
C8 0.0373(16) 0.0196(12) 0.0202(12) 0.0023(9) 0.0018(11) -0.0041(11)
C9 0.0256(15) 0.0193(11) 0.0304(14) 0.0019(10) 0.0022(11) -0.0051(11)
C10 0.0304(16) 0.0268(13) 0.0400(16) 0.0052(12) 0.0184(13) 0.0047(12)
C11 0.0223(14) 0.0219(12) 0.0268(13) -0.0037(10) -0.0015(11) -0.0020(10)
C12 0.0200(13) 0.0255(13) 0.0281(14) -0.0013(10) -0.0014(11) 0.0022(11)
C13 0.0233(14) 0.0189(11) 0.0173(12) -0.0005(9) -0.0006(10) 0.0033(10)
C14 0.0219(13) 0.0153(11) 0.0198(12) 0.0028(9) 0.0013(10) 0.0016(10)
C15 0.0226(14) 0.0244(13) 0.0360(15) 0.0109(11) 0.0046(11) 0.0052(11)
C16 0.0284(15) 0.0160(11) 0.0282(13) 0.0031(10) -0.0045(11) -0.0043(10)

loop_
_atom_type_symbol
_atom_type_description
_atom_type_scat_dispersion_real
_atom_type_scat_dispersion_imag
_atom_type_scat_source
C C 0.0033 0.0016 'International Tables Vol C Tables 4.2.6.8 and 6.1.1.4'
H H 0.0000 0.0000 'International Tables Vol C Tables 4.2.6.8 and 6.1.1.4'
Ge Ge 0.1547 1.8001 'International Tables Vol C Tables 4.2.6.8 and 6.1.1.4'
Mn Mn 0.3368 0.7283 'International Tables Vol C Tables 4.2.6.8 and 6.1.1.4'
N N 0.0061 0.0033 'International Tables Vol C Tables 4.2.6.8 and 6.1.1.4'
P P 0.1023 0.0942 'International Tables Vol C Tables 4.2.6.8 and 6.1.1.4'

loop_
_geom_angle_atom_site_label_1
_geom_angle_atom_site_label_2
_geom_angle_atom_site_label_3
_geom_angle
_geom_angle_site_symmetry_1
_geom_angle_site_symmetry_3
_geom_angle_publ_flag
Mn1 Ge1 H1 110.3(8) . . ?
C1 Ge1 H1 97.8(8) . . ?
C1 Ge1 Mn1 122.87(7) . . ?
C1 Ge1 C3 99.04(10) . . ?
C3 Ge1 H1 99.4(8) . . ?
C3 Ge1 Mn1 122.65(7) . . ?
P1 Mn1 Ge1 86.37(3) . . ?
P1 Mn1 P2 84.00(3) . . ?
P1 Mn1 P3 178.40(3) . . ?
P1 Mn1 P4 94.78(3) . . ?
P2 Mn1 Ge1 90.36(3) . . ?
P2 Mn1 P3 96.10(3) . . ?
P2 Mn1 P4 178.46(3) . . ?
P3 Mn1 Ge1 92.04(3) . . ?
P4 Mn1 Ge1 90.51(3) . . ?
P4 Mn1 P3 85.14(3) . . ?
N1 Mn1 Ge1 177.58(6) . . ?
N1 Mn1 P1 91.92(7) . . ?
N1 Mn1 P2 91.16(7) . . ?
N1 Mn1 P3 89.67(7) . . ?
N1 Mn1 P4 87.93(7) . . ?
C5 P1 Mn1 125.73(9) . . ?
C5 P1 C6 99.36(12) . . ?
C5 P1 C7 100.06(12) . . ?
C6 P1 Mn1 115.73(9) . . ?
C6 P1 C7 102.02(11) . . ?
C7 P1 Mn1 110.57(8) . . ?
C8 P2 Mn1 112.06(8) . . ?
C9 P2 Mn1 124.75(9) . . ?
C9 P2 C8 103.57(11) . . ?
C10 P2 Mn1 115.68(9) . . ?
C10 P2 C8 99.51(13) . . ?
C10 P2 C9 97.58(12) . . ?
C11 P3 Mn1 127.42(8) . . ?
C11 P3 C13 101.42(11) . . ?
C12 P3 Mn1 116.01(9) . . ?
C12 P3 C11 98.73(12) . . ?
C12 P3 C13 99.29(11) . . ?
C13 P3 Mn1 109.75(8) . . ?
C14 P4 Mn1 108.19(8) . . ?
C15 P4 Mn1 124.76(8) . . ?
C15 P4 C14 101.64(12) . . ?
C15 P4 C16 99.85(13) . . ?
C16 P4 Mn1 118.60(9) . . ?
C16 P4 C14 100.09(10) . . ?
N2 N1 Mn1 179.4(2) . . ?
Ge1 C1 H1A 108.7 . . ?
Ge1 C1 H1B 108.7 . . ?
H1A C1 H1B 107.6 . . ?
C2 C1 Ge1 114.30(17) . . ?
C2 C1 H1A 108.7 . . ?
C2 C1 H1B 108.7 . . ?
C1 C2 H2A 109.5 . . ?
C1 C2 H2B 109.5 . . ?
C1 C2 H2C 109.5 . . ?
H2A C2 H2B 109.5 . . ?
H2A C2 H2C 109.5 . . ?
H2B C2 H2C 109.5 . . ?
Ge1 C3 H3A 108.5 . . ?
Ge1 C3 H3B 108.5 . . ?
H3A C3 H3B 107.5 . . ?
C4 C3 Ge1 115.02(17) . . ?
C4 C3 H3A 108.5 . . ?
C4 C3 H3B 108.5 . . ?
C3 C4 H4A 109.5 . . ?
C3 C4 H4B 109.5 . . ?
C3 C4 H4C 109.5 . . ?
H4A C4 H4B 109.5 . . ?
H4A C4 H4C 109.5 . . ?
H4B C4 H4C 109.5 . . ?
P1 C5 H5A 109.5 . . ?
P1 C5 H5B 109.5 . . ?
P1 C5 H5C 109.5 . . ?
H5A C5 H5B 109.5 . . ?
H5A C5 H5C 109.5 . . ?
H5B C5 H5C 109.5 . . ?
P1 C6 H6A 109.5 . . ?
P1 C6 H6B 109.5 . . ?
P1 C6 H6C 109.5 . . ?
H6A C6 H6B 109.5 . . ?
H6A C6 H6C 109.5 . . ?
H6B C6 H6C 109.5 . . ?
P1 C7 H7A 109.6 . . ?
P1 C7 H7B 109.6 . . ?
H7A C7 H7B 108.1 . . ?
C8 C7 P1 110.34(17) . . ?
C8 C7 H7A 109.6 . . ?
C8 C7 H7B 109.6 . . ?
P2 C8 H8A 109.2 . . ?
P2 C8 H8B 109.2 . . ?
C7 C8 P2 112.11(16) . . ?
C7 C8 H8A 109.2 . . ?
C7 C8 H8B 109.2 . . ?
H8A C8 H8B 107.9 . . ?
P2 C9 H9A 109.5 . . ?
P2 C9 H9B 109.5 . . ?
P2 C9 H9C 109.5 . . ?
H9A C9 H9B 109.5 . . ?
H9A C9 H9C 109.5 . . ?
H9B C9 H9C 109.5 . . ?
P2 C10 H10A 109.5 . . ?
P2 C10 H10B 109.5 . . ?
P2 C10 H10C 109.5 . . ?
H10A C10 H10B 109.5 . . ?
H10A C10 H10C 109.5 . . ?
H10B C10 H10C 109.5 . . ?
P3 C11 H11A 109.5 . . ?
P3 C11 H11B 109.5 . . ?
P3 C11 H11C 109.5 . . ?
H11A C11 H11B 109.5 . . ?
H11A C11 H11C 109.5 . . ?
H11B C11 H11C 109.5 . . ?
P3 C12 H12A 109.5 . . ?
P3 C12 H12B 109.5 . . ?
P3 C12 H12C 109.5 . . ?
H12A C12 H12B 109.5 . . ?
H12A C12 H12C 109.5 . . ?
H12B C12 H12C 109.5 . . ?
P3 C13 H13A 110.2 . . ?
P3 C13 H13B 110.2 . . ?
H13A C13 H13B 108.5 . . ?
C14 C13 P3 107.63(15) . . ?
C14 C13 H13A 110.2 . . ?
C14 C13 H13B 110.2 . . ?
P4 C14 H14A 110.1 . . ?
P4 C14 H14B 110.1 . . ?
C13 C14 P4 108.20(15) . . ?
C13 C14 H14A 110.1 . . ?
C13 C14 H14B 110.1 . . ?
H14A C14 H14B 108.4 . . ?
P4 C15 H15A 109.5 . . ?
P4 C15 H15B 109.5 . . ?
P4 C15 H15C 109.5 . . ?
H15A C15 H15B 109.5 . . ?
H15A C15 H15C 109.5 . . ?
H15B C15 H15C 109.5 . . ?
P4 C16 H16A 109.5 . . ?
P4 C16 H16B 109.5 . . ?
P4 C16 H16C 109.5 . . ?
H16A C16 H16B 109.5 . . ?
H16A C16 H16C 109.5 . . ?
H16B C16 H16C 109.5 . . ?

loop_
_geom_bond_atom_site_label_1
_geom_bond_atom_site_label_2
_geom_bond_distance
_geom_bond_site_symmetry_2
_geom_bond_publ_flag
Ge1 H1 1.60(2) . ?
Ge1 Mn1 2.5089(8) . ?
Ge1 C1 2.021(2) . ?
Ge1 C3 2.022(2) . ?
Mn1 P1 2.2328(10) . ?
Mn1 P2 2.2388(8) . ?
Mn1 P3 2.2490(10) . ?
Mn1 P4 2.2442(8) . ?
Mn1 N1 1.806(2) . ?
P1 C5 1.822(3) . ?
P1 C6 1.835(2) . ?
P1 C7 1.850(2) . ?
P2 C8 1.873(3) . ?
P2 C9 1.839(2) . ?
P2 C10 1.834(3) . ?
P3 C11 1.840(2) . ?
P3 C12 1.832(3) . ?
P3 C13 1.854(2) . ?
P4 C14 1.850(2) . ?
P4 C15 1.834(3) . ?
P4 C16 1.840(2) . ?
N1 N2 1.139(3) . ?
C1 H1A 0.9900 . ?
C1 H1B 0.9900 . ?
C1 C2 1.524(4) . ?
C2 H2A 0.9800 . ?
C2 H2B 0.9800 . ?
C2 H2C 0.9800 . ?
C3 H3A 0.9900 . ?
C3 H3B 0.9900 . ?
C3 C4 1.520(3) . ?
C4 H4A 0.9800 . ?
C4 H4B 0.9800 . ?
C4 H4C 0.9800 . ?
C5 H5A 0.9800 . ?
C5 H5B 0.9800 . ?
C5 H5C 0.9800 . ?
C6 H6A 0.9800 . ?
C6 H6B 0.9800 . ?
C6 H6C 0.9800 . ?
C7 H7A 0.9900 . ?
C7 H7B 0.9900 . ?
C7 C8 1.527(4) . ?
C8 H8A 0.9900 . ?
C8 H8B 0.9900 . ?
C9 H9A 0.9800 . ?
C9 H9B 0.9800 . ?
C9 H9C 0.9800 . ?
C10 H10A 0.9800 . ?
C10 H10B 0.9800 . ?
C10 H10C 0.9800 . ?
C11 H11A 0.9800 . ?
C11 H11B 0.9800 . ?
C11 H11C 0.9800 . ?
C12 H12A 0.9800 . ?
C12 H12B 0.9800 . ?
C12 H12C 0.9800 . ?
C13 H13A 0.9900 . ?
C13 H13B 0.9900 . ?
C13 C14 1.527(3) . ?
C14 H14A 0.9900 . ?
C14 H14B 0.9900 . ?
C15 H15A 0.9800 . ?
C15 H15B 0.9800 . ?
C15 H15C 0.9800 . ?
C16 H16A 0.9800 . ?
C16 H16B 0.9800 . ?
C16 H16C 0.9800 . ?

loop_
_geom_torsion_atom_site_label_1
_geom_torsion_atom_site_label_2
_geom_torsion_atom_site_label_3
_geom_torsion_atom_site_label_4
_geom_torsion
_geom_torsion_site_symmetry_1
_geom_torsion_site_symmetry_2
_geom_torsion_site_symmetry_3
_geom_torsion_site_symmetry_4
_geom_torsion_publ_flag
Mn1 P1 C7 C8 37.18(19) . . . . ?
Mn1 P2 C8 C7 8.2(2) . . . . ?
Mn1 P3 C13 C14 35.59(17) . . . . ?
Mn1 P4 C14 C13 43.26(18) . . . . ?
P1 C7 C8 P2 -27.6(2) . . . . ?
P3 C13 C14 P4 -48.92(19) . . . . ?
C5 P1 C7 C8 171.61(17) . . . . ?
C6 P1 C7 C8 -86.47(19) . . . . ?
C9 P2 C8 C7 -128.77(18) . . . . ?
C10 P2 C8 C7 130.98(19) . . . . ?
C11 P3 C13 C14 172.57(17) . . . . ?
C12 P3 C13 C14 -86.48(18) . . . . ?
C15 P4 C14 C13 -89.62(18) . . . . ?
C16 P4 C14 C13 168.02(17) . . . . ?
